data_4135036
loop_
_publ_author_name
'Zhou, Mingkang'
'Li, Kaidi'
'Chen, Dongping'
'Xu, Ronghua'
'Xu, Guangqing'
'Tang, Wenjun'

_publ_section_title
;
 Enantioselective Reductive Coupling of Imines Templated by Chiral
 Diboron.
;
_journal_name_full 'Journal of the American Chemical Society'
_journal_paper_doi 10.1021/jacs.0c04558
_journal_year 2020
_chemical_absolute_configuration ad
_chemical_formula_sum 'C16 H19 Cl3 N2'
_chemical_formula_weight 345.68
_space_group_crystal_system orthorhombic
_space_group_IT_number 19
_space_group_name_Hall 'P 2ac 2ab'
_space_group_name_H-M_alt 'P 21 21 21'
_atom_sites_solution_hydrogens mixed
_audit_creation_method SHELXL-2013
_cell_angle_alpha 90
_cell_angle_beta 90
_cell_angle_gamma 90
_cell_formula_units_Z 4
_cell_length_a 7.6731(2)
_cell_length_b 14.8909(4)
_cell_length_c 15.3716(5)
_cell_measurement_reflns_used 7809
_cell_measurement_temperature 293(2)
_cell_measurement_theta_max 54.279
_cell_measurement_theta_min 6.535
_cell_volume 1756.35(9)
_computing_cell_refinement 'Bruker SAINT'
_computing_data_collection 'Bruker APEX2'
_computing_data_reduction 'Bruker SAINT'
_computing_molecular_graphics 'Bruker SHELXTL'
_computing_publication_material 'Bruker SHELXTL'
_computing_structure_refinement 'SHELXL-2013 (Sheldrick, 2013)'
_computing_structure_solution 'SHELXS-97 (Sheldrick 2008)'
_diffrn_ambient_temperature 293(2)
_diffrn_measured_fraction_theta_full 0.989
_diffrn_measured_fraction_theta_max 0.989
_diffrn_measurement_device_type 'Bruker APEX-II CCD'
_diffrn_measurement_method '\f and \w scans'
_diffrn_radiation_type MoK\a
_diffrn_radiation_wavelength 0.71073
_diffrn_reflns_av_R_equivalents 0.0322
_diffrn_reflns_av_unetI/netI 0.0272
_diffrn_reflns_Laue_measured_fraction_full 0.989
_diffrn_reflns_Laue_measured_fraction_max 0.989
_diffrn_reflns_limit_h_max 9
_diffrn_reflns_limit_h_min -9
_diffrn_reflns_limit_k_max 18
_diffrn_reflns_limit_k_min -18
_diffrn_reflns_limit_l_max 18
_diffrn_reflns_limit_l_min -18
_diffrn_reflns_number 15884
_diffrn_reflns_point_group_measured_fraction_full 0.992
_diffrn_reflns_point_group_measured_fraction_max 0.992
_diffrn_reflns_theta_full 25.242
_diffrn_reflns_theta_max 25.986
_diffrn_reflns_theta_min 2.736
_exptl_absorpt_coefficient_mu 0.517
_exptl_absorpt_correction_T_max 0.7456
_exptl_absorpt_correction_T_min 0.6178
_exptl_absorpt_correction_type multi-scan
_exptl_absorpt_process_details sadabs
_exptl_crystal_colour colorless
_exptl_crystal_density_diffrn 1.307
_exptl_crystal_description prismatic
_exptl_crystal_F_000 720
_exptl_crystal_size_max 0.200
_exptl_crystal_size_mid 0.150
_exptl_crystal_size_min 0.110
_refine_diff_density_max 0.276
_refine_diff_density_min -0.262
_refine_diff_density_rms 0.047
_refine_ls_abs_structure_details
; 
 Flack x determined using 1201 quotients [(I+)-(I-)]/[(I+)+(I-)] 
 (Parsons and Flack (2004), Acta Cryst. A60, s61). 
;
_refine_ls_abs_structure_Flack -0.02(2)
_refine_ls_extinction_coef 0.037(7)
_refine_ls_extinction_expression Fc^*^=kFc[1+0.001xFc^2^\l^3^/sin(2\q)]^-1/4^
_refine_ls_extinction_method SHELXL
_refine_ls_goodness_of_fit_ref 1.067
_refine_ls_hydrogen_treatment mixed
_refine_ls_matrix_type full
_refine_ls_number_parameters 205
_refine_ls_number_reflns 3427
_refine_ls_number_restraints 0
_refine_ls_restrained_S_all 1.067
_refine_ls_R_factor_all 0.0483
_refine_ls_R_factor_gt 0.0414
_refine_ls_shift/su_max 0.000
_refine_ls_shift/su_mean 0.000
_refine_ls_structure_factor_coef Fsqd
_refine_ls_weighting_details 'w=1/[\s^2^(Fo^2^)+(0.0621P)^2^+0.3483P] where P=(Fo^2^+2Fc^2^)/3'
_refine_ls_weighting_scheme calc
_refine_ls_wR_factor_gt 0.1084
_refine_ls_wR_factor_ref 0.1157
_reflns_Friedel_coverage 0.740
_reflns_Friedel_fraction_full 0.996
_reflns_Friedel_fraction_max 0.995
_reflns_number_gt 3036
_reflns_number_total 3427
_reflns_threshold_expression 'I > 2\s(I)'
_cod_data_source_file ja0c04558_si_003.cif
_cod_data_source_block mo_d8v19156_0m
_cod_database_code 4135036
_shelx_space_group_comment
; 
The symmetry employed for this shelxl refinement is uniquely defined 
by the following loop, which should always be used as a source of 
symmetry information in preference to the above space-group names. 
They are only intended as comments. 
;
_shelx_estimated_absorpt_t_min 0.904
_shelx_estimated_absorpt_t_max 0.945
_shelxl_version_number 2013-4

loop_
_space_group_symop_operation_xyz
'x, y, z'
'-x+1/2, -y, z+1/2'
'-x, y+1/2, -z+1/2'
'x+1/2, -y+1/2, -z'

loop_
_atom_site_label
_atom_site_type_symbol
_atom_site_fract_x
_atom_site_fract_y
_atom_site_fract_z
_atom_site_U_iso_or_equiv
_atom_site_adp_type
_atom_site_occupancy
_atom_site_site_symmetry_order
_atom_site_calc_flag
_atom_site_refinement_flags_posn
_atom_site_refinement_flags_adp
_atom_site_refinement_flags_occupancy
_atom_site_disorder_assembly
_atom_site_disorder_group
Cl1 Cl 0.36846(15) 0.39005(7) 0.45697(11) 0.0951(5) Uani 1 1 d . . . . .
Cl2 Cl 0.84367(19) 0.66038(11) 0.20587(8) 0.1044(5) Uani 1 1 d . . . . .
N1 N 0.6635(4) 0.60458(19) 0.51654(17) 0.0491(7) Uani 1 1 d . . . . .
N2 N 0.5069(4) 0.71690(17) 0.3964(2) 0.0459(7) Uani 1 1 d . . . . .
C1 C 0.5841(5) 0.3942(2) 0.4213(3) 0.0551(9) Uani 1 1 d . . . . .
C2 C 0.6597(6) 0.3130(3) 0.4039(3) 0.0766(12) Uani 1 1 d . . . . .
H2 H 0.5978 0.2599 0.4118 0.092 Uiso 1 1 calc R U . . .
C3 C 0.8296(7) 0.3113(3) 0.3742(4) 0.0903(15) Uani 1 1 d . . . . .
H3 H 0.8832 0.2569 0.3613 0.108 Uiso 1 1 calc R U . . .
C4 C 0.9177(5) 0.3898(3) 0.3641(3) 0.0773(12) Uani 1 1 d . . . . .
H4 H 1.0319 0.3886 0.3439 0.093 Uiso 1 1 calc R U . . .
C5 C 0.8409(4) 0.4715(3) 0.3833(2) 0.0568(9) Uani 1 1 d . . . . .
H5 H 0.9044 0.5242 0.3765 0.068 Uiso 1 1 calc R U . . .
C6 C 0.6693(4) 0.4755(2) 0.4126(2) 0.0432(7) Uani 1 1 d . . . . .
C7 C 0.5887(4) 0.56520(18) 0.43817(19) 0.0404(7) Uani 1 1 d . . . . .
H7 H 0.4643 0.5552 0.4489 0.048 Uiso 1 1 calc R U . . .
C8 C 0.6049(4) 0.63573(18) 0.36602(18) 0.0400(7) Uani 1 1 d . . . . .
H8 H 0.7281 0.6519 0.3601 0.048 Uiso 1 1 calc R U . . .
C9 C 0.5391(4) 0.6044(2) 0.2783(2) 0.0437(7) Uani 1 1 d . . . . .
C10 C 0.3759(5) 0.5658(3) 0.2709(2) 0.0592(9) Uani 1 1 d . . . . .
H10 H 0.3054 0.5607 0.3199 0.071 Uiso 1 1 calc R U . . .
C11 C 0.3167(6) 0.5348(3) 0.1917(3) 0.0808(14) Uani 1 1 d . . . . .
H11 H 0.2064 0.5092 0.1880 0.097 Uiso 1 1 calc R U . . .
C12 C 0.4172(8) 0.5409(3) 0.1189(3) 0.0833(16) Uani 1 1 d . . . . .
H12 H 0.3767 0.5184 0.0662 0.100 Uiso 1 1 calc R U . . .
C13 C 0.5773(8) 0.5801(3) 0.1236(3) 0.0773(14) Uani 1 1 d . . . . .
H13 H 0.6455 0.5856 0.0739 0.093 Uiso 1 1 calc R U . . .
C14 C 0.6382(5) 0.6118(2) 0.2029(2) 0.0569(9) Uani 1 1 d . . . . .
C15 C 0.5797(7) 0.5784(3) 0.5973(3) 0.0771(12) Uani 1 1 d . . . . .
H15A H 0.6313 0.6107 0.6448 0.116 Uiso 1 1 calc R U . . .
H15B H 0.5947 0.5150 0.6062 0.116 Uiso 1 1 calc R U . . .
H15C H 0.4576 0.5921 0.5942 0.116 Uiso 1 1 calc R U . . .
C16 C 0.5129(7) 0.7949(2) 0.3364(3) 0.0728(13) Uani 1 1 d . . . . .
H16A H 0.4670 0.8469 0.3652 0.109 Uiso 1 1 calc R U . . .
H16B H 0.4443 0.7821 0.2856 0.109 Uiso 1 1 calc R U . . .
H16C H 0.6314 0.8060 0.3194 0.109 Uiso 1 1 calc R U . . .
Cl3 Cl 0.62714(12) 0.84442(6) 0.54831(7) 0.0665(3) Uani 1 1 d . . . . .
H1 H 0.780(5) 0.598(2) 0.517(2) 0.049(10) Uiso 1 1 d . . . . .
H2A H 0.553(6) 0.729(3) 0.448(3) 0.073(13) Uiso 1 1 d . . . . .
H2B H 0.389(5) 0.699(2) 0.406(2) 0.050(9) Uiso 1 1 d . . . . .

loop_
_atom_site_aniso_label
_atom_site_aniso_U_11
_atom_site_aniso_U_22
_atom_site_aniso_U_33
_atom_site_aniso_U_23
_atom_site_aniso_U_13
_atom_site_aniso_U_12
Cl1 0.0673(7) 0.0554(5) 0.1627(13) 0.0030(7) 0.0315(8) -0.0169(5)
Cl2 0.1048(10) 0.1255(10) 0.0828(8) -0.0121(7) 0.0470(7) -0.0435(9)
N1 0.0590(18) 0.0521(15) 0.0364(14) -0.0040(11) 0.0015(12) -0.0050(13)
N2 0.0584(17) 0.0370(13) 0.0422(16) -0.0069(11) 0.0036(13) -0.0049(12)
C1 0.0540(19) 0.0438(16) 0.068(2) -0.0047(15) -0.0011(16) -0.0002(15)
C2 0.081(3) 0.0450(18) 0.104(3) -0.008(2) -0.001(3) 0.0066(19)
C3 0.093(4) 0.064(3) 0.114(4) -0.018(3) -0.002(3) 0.029(3)
C4 0.049(2) 0.091(3) 0.091(3) -0.010(3) 0.006(2) 0.024(2)
C5 0.0442(19) 0.064(2) 0.062(2) -0.0048(17) 0.0005(16) 0.0023(16)
C6 0.0444(17) 0.0434(15) 0.0418(16) -0.0037(13) -0.0028(13) 0.0003(13)
C7 0.0430(15) 0.0370(14) 0.0410(16) -0.0031(11) 0.0020(12) -0.0045(12)
C8 0.0424(15) 0.0395(14) 0.0381(15) -0.0043(11) 0.0026(13) -0.0053(12)
C9 0.0514(17) 0.0407(15) 0.0391(17) -0.0053(13) -0.0001(13) 0.0046(14)
C10 0.058(2) 0.064(2) 0.056(2) -0.0198(17) -0.0084(18) -0.0003(19)
C11 0.075(3) 0.085(3) 0.082(3) -0.035(2) -0.032(3) 0.013(2)
C12 0.113(4) 0.085(3) 0.052(2) -0.028(2) -0.032(2) 0.042(3)
C13 0.114(4) 0.077(3) 0.041(2) -0.0075(18) 0.004(2) 0.030(3)
C14 0.072(2) 0.0527(17) 0.0463(19) -0.0034(14) 0.0081(17) 0.0055(19)
C15 0.094(3) 0.093(3) 0.044(2) 0.001(2) 0.011(2) -0.009(3)
C16 0.118(4) 0.0392(17) 0.061(3) 0.0032(16) 0.012(2) 0.006(2)
Cl3 0.0621(5) 0.0582(5) 0.0791(7) -0.0250(5) -0.0196(5) 0.0078(4)

loop_
_atom_type_symbol
_atom_type_description
_atom_type_scat_dispersion_real
_atom_type_scat_dispersion_imag
_atom_type_scat_source
C C 0.0033 0.0016 'International Tables Vol C Tables 4.2.6.8 and 6.1.1.4'
H H 0.0000 0.0000 'International Tables Vol C Tables 4.2.6.8 and 6.1.1.4'
Cl Cl 0.1484 0.1585 'International Tables Vol C Tables 4.2.6.8 and 6.1.1.4'
N N 0.0061 0.0033 'International Tables Vol C Tables 4.2.6.8 and 6.1.1.4'

loop_
_geom_angle_atom_site_label_1
_geom_angle_atom_site_label_2
_geom_angle_atom_site_label_3
_geom_angle
_geom_angle_site_symmetry_1
_geom_angle_site_symmetry_3
_geom_angle_publ_flag
C15 N1 C7 115.1(3) . . ?
C15 N1 H1 114(2) . . ?
C7 N1 H1 111(2) . . ?
C16 N2 C8 114.9(3) . . ?
C16 N2 H2A 113(3) . . ?
C8 N2 H2A 104(3) . . ?
C16 N2 H2B 110(2) . . ?
C8 N2 H2B 108(2) . . ?
H2A N2 H2B 107(4) . . ?
C2 C1 C6 123.7(4) . . ?
C2 C1 Cl1 115.7(3) . . ?
C6 C1 Cl1 120.7(3) . . ?
C1 C2 C3 118.8(4) . . ?
C1 C2 H2 120.6 . . ?
C3 C2 H2 120.6 . . ?
C4 C3 C2 119.4(4) . . ?
C4 C3 H3 120.3 . . ?
C2 C3 H3 120.3 . . ?
C3 C4 C5 121.3(4) . . ?
C3 C4 H4 119.3 . . ?
C5 C4 H4 119.3 . . ?
C4 C5 C6 120.6(4) . . ?
C4 C5 H5 119.7 . . ?
C6 C5 H5 119.7 . . ?
C1 C6 C5 116.2(3) . . ?
C1 C6 C7 123.4(3) . . ?
C5 C6 C7 120.3(3) . . ?
N1 C7 C6 114.0(3) . . ?
N1 C7 C8 106.9(2) . . ?
C6 C7 C8 112.4(2) . . ?
N1 C7 H7 107.8 . . ?
C6 C7 H7 107.8 . . ?
C8 C7 H7 107.8 . . ?
N2 C8 C9 111.0(3) . . ?
N2 C8 C7 106.6(2) . . ?
C9 C8 C7 114.0(2) . . ?
N2 C8 H8 108.3 . . ?
C9 C8 H8 108.3 . . ?
C7 C8 H8 108.3 . . ?
C10 C9 C14 117.4(3) . . ?
C10 C9 C8 120.2(3) . . ?
C14 C9 C8 122.4(3) . . ?
C11 C10 C9 120.6(4) . . ?
C11 C10 H10 119.7 . . ?
C9 C10 H10 119.7 . . ?
C12 C11 C10 121.1(5) . . ?
C12 C11 H11 119.4 . . ?
C10 C11 H11 119.4 . . ?
C11 C12 C13 119.7(4) . . ?
C11 C12 H12 120.2 . . ?
C13 C12 H12 120.2 . . ?
C12 C13 C14 119.8(4) . . ?
C12 C13 H13 120.1 . . ?
C14 C13 H13 120.1 . . ?
C13 C14 C9 121.4(4) . . ?
C13 C14 Cl2 118.1(3) . . ?
C9 C14 Cl2 120.5(3) . . ?
N1 C15 H15A 109.5 . . ?
N1 C15 H15B 109.5 . . ?
H15A C15 H15B 109.5 . . ?
N1 C15 H15C 109.5 . . ?
H15A C15 H15C 109.5 . . ?
H15B C15 H15C 109.5 . . ?
N2 C16 H16A 109.5 . . ?
N2 C16 H16B 109.5 . . ?
H16A C16 H16B 109.5 . . ?
N2 C16 H16C 109.5 . . ?
H16A C16 H16C 109.5 . . ?
H16B C16 H16C 109.5 . . ?

loop_
_geom_bond_atom_site_label_1
_geom_bond_atom_site_label_2
_geom_bond_distance
_geom_bond_site_symmetry_2
_geom_bond_publ_flag
Cl1 C1 1.744(4) . ?
Cl2 C14 1.736(4) . ?
N1 C15 1.451(5) . ?
N1 C7 1.457(4) . ?
N1 H1 0.90(4) . ?
N2 C16 1.484(5) . ?
N2 C8 1.498(4) . ?
N2 H2A 0.89(5) . ?
N2 H2B 0.95(4) . ?
C1 C2 1.367(5) . ?
C1 C6 1.382(5) . ?
C2 C3 1.382(7) . ?
C2 H2 0.9300 . ?
C3 C4 1.360(7) . ?
C3 H3 0.9300 . ?
C4 C5 1.383(6) . ?
C4 H4 0.9300 . ?
C5 C6 1.393(5) . ?
C5 H5 0.9300 . ?
C6 C7 1.524(4) . ?
C7 C8 1.533(4) . ?
C7 H7 0.9800 . ?
C8 C9 1.514(4) . ?
C8 H8 0.9800 . ?
C9 C10 1.383(5) . ?
C9 C14 1.389(5) . ?
C10 C11 1.379(5) . ?
C10 H10 0.9300 . ?
C11 C12 1.362(7) . ?
C11 H11 0.9300 . ?
C12 C13 1.362(7) . ?
C12 H12 0.9300 . ?
C13 C14 1.388(6) . ?
C13 H13 0.9300 . ?
C15 H15A 0.9600 . ?
C15 H15B 0.9600 . ?
C15 H15C 0.9600 . ?
C16 H16A 0.9600 . ?
C16 H16B 0.9600 . ?
C16 H16C 0.9600 . ?

loop_
_geom_torsion_atom_site_label_1
_geom_torsion_atom_site_label_2
_geom_torsion_atom_site_label_3
_geom_torsion_atom_site_label_4
_geom_torsion
_geom_torsion_site_symmetry_1
_geom_torsion_site_symmetry_2
_geom_torsion_site_symmetry_3
_geom_torsion_site_symmetry_4
_geom_torsion_publ_flag
C6 C1 C2 C3 -1.3(7) . . . . ?
Cl1 C1 C2 C3 179.1(4) . . . . ?
C1 C2 C3 C4 0.7(8) . . . . ?
C2 C3 C4 C5 0.3(8) . . . . ?
C3 C4 C5 C6 -0.8(7) . . . . ?
C2 C1 C6 C5 0.8(6) . . . . ?
Cl1 C1 C6 C5 -179.7(3) . . . . ?
C2 C1 C6 C7 -175.6(4) . . . . ?
Cl1 C1 C6 C7 4.0(5) . . . . ?
C4 C5 C6 C1 0.3(5) . . . . ?
C4 C5 C6 C7 176.8(4) . . . . ?
C15 N1 C7 C6 -89.5(4) . . . . ?
C15 N1 C7 C8 145.7(3) . . . . ?
C1 C6 C7 N1 107.9(4) . . . . ?
C5 C6 C7 N1 -68.3(4) . . . . ?
C1 C6 C7 C8 -130.3(3) . . . . ?
C5 C6 C7 C8 53.5(4) . . . . ?
C16 N2 C8 C9 -57.5(4) . . . . ?
C16 N2 C8 C7 177.7(3) . . . . ?
N1 C7 C8 N2 -59.3(3) . . . . ?
C6 C7 C8 N2 174.9(3) . . . . ?
N1 C7 C8 C9 177.8(3) . . . . ?
C6 C7 C8 C9 52.0(3) . . . . ?
N2 C8 C9 C10 -70.2(4) . . . . ?
C7 C8 C9 C10 50.3(4) . . . . ?
N2 C8 C9 C14 110.7(3) . . . . ?
C7 C8 C9 C14 -128.8(3) . . . . ?
C14 C9 C10 C11 1.0(5) . . . . ?
C8 C9 C10 C11 -178.2(4) . . . . ?
C9 C10 C11 C12 0.3(7) . . . . ?
C10 C11 C12 C13 -1.5(7) . . . . ?
C11 C12 C13 C14 1.3(7) . . . . ?
C12 C13 C14 C9 0.0(6) . . . . ?
C12 C13 C14 Cl2 179.5(3) . . . . ?
C10 C9 C14 C13 -1.2(5) . . . . ?
C8 C9 C14 C13 178.0(3) . . . . ?
C10 C9 C14 Cl2 179.4(3) . . . . ?
C8 C9 C14 Cl2 -1.5(5) . . . . ?
